data_2002105
loop_
_publ_author_name
'Zukerman-Schpector, J.'
'Pinto, A. Da C.'
'da Silva, J. F. M.'
'Barcellos, M. T. F. C.'

_publ_section_title
;
 Structure of 3,3-dichloro-1<i>H</i>-indol-2(3<i>H</i>)-one
;
_journal_issue 1
_journal_name_full 'Acta Crystallographica Section C'
_journal_page_first 173
_journal_page_last 175
_journal_paper_doi 10.1107/S0108270192008205
_journal_volume 49
_journal_year 1993
_chemical_formula_sum 'C8 H5 Cl2 N O'
_chemical_formula_weight 202.04
_space_group_IT_number 14
_space_group_name_Hall '-P 2yn'
_space_group_name_H-M_alt 'P 1 21/n 1'
_symmetry_cell_setting monoclinic
_symmetry_space_group_name_Hall '-P 2yn'
_symmetry_space_group_name_H-M 'P 1 21/n 1'
_atom_type_scat_source 'SHELX76 (Sheldrick, 1976)'
_cell_angle_alpha 90
_cell_angle_beta 103.16(2)
_cell_angle_gamma 90
_cell_formula_units_Z 4
_cell_length_a 11.224(2)
_cell_length_b 6.182(2)
_cell_length_c 12.6485(2)
_cell_measurement_reflns_used 25
_cell_measurement_temperature 292
_cell_measurement_theta_max 19
_cell_measurement_theta_min 9
_cell_volume 854.6(3)
_diffrn_measurement_device Enraf-Nonius
_diffrn_measurement_method \w/2\q
_diffrn_radiation_type 'Mo K\a'
_diffrn_radiation_wavelength 0.71073
_diffrn_reflns_av_R_equivalents 0.034
_diffrn_reflns_limit_h_max 14
_diffrn_reflns_limit_h_min -14
_diffrn_reflns_limit_k_max 8
_diffrn_reflns_limit_k_min 0
_diffrn_reflns_limit_l_max 16
_diffrn_reflns_limit_l_min 0
_diffrn_reflns_number 2060
_diffrn_reflns_theta_max 28
_diffrn_standards_decay_% +-1.5
_diffrn_standards_interval_time 30
_diffrn_standards_number 2
_exptl_absorpt_coefficient_mu 0.71
_exptl_absorpt_correction_T_max 1.26
_exptl_absorpt_correction_T_min 0.080
_exptl_absorpt_correction_type 'empirical (Walker & Stuart, 1983)'
_exptl_crystal_colour 'pale yellow'
_exptl_crystal_density_diffrn 1.570
_exptl_crystal_description irregular
_exptl_crystal_size_max 0.45
_exptl_crystal_size_mid 0.18
_exptl_crystal_size_min 0.05
_refine_diff_density_max 0.23
_refine_diff_density_min -0.22
_refine_ls_goodness_of_fit_obs 1.44
_refine_ls_number_parameters 129
_refine_ls_number_reflns 1020
_refine_ls_R_factor_obs 0.045
_refine_ls_shift/esd_max 0.001
_refine_ls_structure_factor_coef F
_refine_ls_weighting_details 'w = 1/[\s^2^(|F~o~|+0.0003|F~o~|^2^)]'
_refine_ls_weighting_scheme calc
_refine_ls_wR_factor_obs 0.046
_reflns_number_observed 1020
_reflns_number_total 1709
_reflns_observed_criterion I>3*\s(I)
_cod_data_source_file li1016.cif
_cod_data_source_block li1016_structure_1_of_1
_cod_depositor_comments
;
The following automatic conversions were performed:

'_refine_ls_weighting_scheme' value
'1/[\s^2^(|F~o~|+0.0003|F~o~|^2^)]' was changed to 'calc'. New tag
'_refine_ls_weighting_details' was created. The value of the new tag
was set to 'w = 1/[\s^2^(|F~o~|+0.0003|F~o~|^2^)]'.

Automatic conversion script
Id: cif_fix_values 3143 2015-03-26 13:38:13Z robertas 
;
_cod_original_cell_volume 854.6(6)
_cod_database_code 2002105

loop_
_space_group_symop_id
_space_group_symop_operation_xyz
1 x,y,z
2 -x+1/2,y+1/2,-z+1/2
3 -x,-y,-z
4 x+1/2,-y+1/2,z+1/2

loop_
_atom_site_label
_atom_site_fract_x
_atom_site_fract_y
_atom_site_fract_z
Cl(1) .39050(10) .1975(2) .01930(10)
Cl(2) .28910(10) .4636(2) .16460(10)
O .1508(3) .0273(5) .0881(2)
N .0631(3) .2399(6) -.0572(3)
C(2) .1514(3) .1764(8) .0271(3)
C(3) .2576(3) .3420(7) .0355(3)
C(4) .2629(4) .6747(8) -.0903(4)
C(5) .1974(5) .7865(9) -.1779(4)
C(6) .0825(5) .7185(8) -.2304(4)
C(7) .0286(4) .5371(9) -.1970(3)
C(8) .0953(3) .4272(7) -.1089(3)
C(9) .2121(3) .4931(7) -.0559(3)
H(N) -.014(2) .154(6) -.074(3)
H(C4) .346(2) .720(7) -.049(3)
H(C5) .231(4) .914(9) -.206(4)
H(C6) .034(4) .806(7) -.292(3)
H(C7) -.055(2) .486(8) -.233(3)

loop_
_geom_angle_atom_site_label_1
_geom_angle_atom_site_label_2
_geom_angle_atom_site_label_3
_geom_angle
_geom_angle_publ_flag
C(2) N C(8) 112.8(3) yes
O C(2) C(3) 125.2(4) yes
Cl(1) C(3) Cl(2) 108.8(2) yes
Cl(1) C(3) C(9) 111.9(3) yes
Cl(2) C(3) C(9) 114.5(3) yes
C(5) C(4) C(9) 118.9(4) yes
C(5) C(6) C(7) 121.8(5) yes
N C(8) C(7) 129.1(4) yes
C(7) C(8) C(9) 121.8(4) yes
C(3) C(9) C(8) 108.1(3) yes
O C(2) N 128.6(4) yes
N C(2) C(3) 106.1(3) yes
Cl(1) C(3) C(2) 108.0(3) yes
Cl(2) C(3) C(2) 109.5(3) yes
C(2) C(3) C(9) 103.8(3) yes
C(4) C(5) C(6) 120.5(5) yes
C(6) C(7) C(8) 116.9(4) yes
N C(8) C(9) 109.2(3) yes
C(3) C(9) C(4) 131.9(4) yes
C(4) C(9) C(8) 120.0(4) yes

loop_
_geom_bond_atom_site_label_1
_geom_bond_atom_site_label_2
_geom_bond_distance
_geom_bond_publ_flag
Cl(1) C(3) 1.790(4) yes
O C(2) 1.203(5) yes
N C(8) 1.417(5) yes
C(3) C(9) 1.484(6) yes
C(4) C(9) 1.374(6) yes
C(6) C(7) 1.385(7) yes
C(8) C(9) 1.391(5) yes
Cl(2) C(3) 1.759(4) yes
N C(2) 1.339(5) yes
C(2) C(3) 1.556(6) yes
C(4) C(5) 1.369(7) yes
C(5) C(6) 1.375(7) yes
C(7) C(8) 1.373(6) yes
